data_2100674
loop_
_publ_author_name
'Santamar\'ia-P\'erez, David'
'Haines, Julien'
'Amador, Ulises'
'Mor\'an, Emilio'
'Vegas, Angel'

_publ_section_title
;
 Structural characterization of a new high-pressure phase of GaAsO~4~
;
_journal_coeditor_code AV5074
_journal_issue 6
_journal_name_full 'Acta Crystallographica Section B'
_journal_page_first 1019
_journal_page_last 1024
_journal_paper_doi 10.1107/S0108768106039760
_journal_volume 62
_journal_year 2006
_chemical_formula_moiety 'Ga As O4'
_chemical_formula_sum 'As Ga O4'
_chemical_formula_weight 208.64
_chemical_name_common 'Gallium Arseniate'
_chemical_name_systematic ' ?'
_space_group_IT_number 143
_symmetry_cell_setting hexagonal
_symmetry_space_group_name_Hall 'P 3'
_symmetry_space_group_name_H-M 'P 3'
_cell_angle_alpha 90.00000
_cell_angle_beta 90.00000
_cell_angle_gamma 120.00000
_cell_formula_units_Z 4.5
_cell_length_a 8.2033195(4)
_cell_length_b 8.2033195(4)
_cell_length_c 4.3941092(10)
_cell_measurement_temperature 273
_cell_volume 256.08299(6)
_computing_data_collection 'Bruker AXS software'
_computing_molecular_graphics Diamond
_computing_publication_material FULLPROF
_computing_structure_refinement FULLPROF
_computing_structure_solution Endeavour
_diffrn_ambient_temperature 298
_diffrn_measurement_device_type 'Bruker D8'
_diffrn_measurement_method Bragg-Brentano
_diffrn_radiation_monochromator Ge
_diffrn_radiation_type 'Cu K\a'
_exptl_absorpt_coefficient_mu 33.6
_exptl_absorpt_correction_type none
_exptl_crystal_density_diffrn 6.087
_exptl_crystal_size_max 30
_exptl_crystal_size_mid 0.5
_exptl_crystal_size_min 0.5
_refine_ls_number_parameters 48
_refine_ls_number_reflns 724
_refine_ls_number_restraints 0
_refine_ls_structure_factor_coef 'raw data'
_refine_ls_weighting_details 'w = 1/sigma'
_refine_ls_weighting_scheme calc
_cod_data_source_file av5074.cif
_cod_data_source_block Fase_GaAsO4
_cod_depositor_comments
;
The following automatic conversions were performed:
'_symmetry_cell_setting' value 'Hexagonal' changed to 'hexagonal'
according to '/home/saulius/struct/CIF-dictionaries/cif_core.dic'
dictionary named 'cif_core.dic' version 2.4.1 from 2010-06-29.

Automatic conversion script
Id: cif_fix_enum 1527 2010-12-29 10:47:43Z saulius 

The following automatic conversions were performed:

'_symmetry_cell_setting' value 'Hexagonal' changed to 'hexagonal'
according to /home/saulius/struct/CIF-dictionaries/cif_core.dic
dictionary named 'cif_core.dic' version 2.4.1 from 2010-06-29.

Automatic conversion script
Id: cif_fix_values 1715 2011-07-08 13:25:40Z adriana 

The following automatic conversions were performed:

'_refine_ls_weighting_scheme' value '1/sigma' was changed to 'calc'.
New tag '_refine_ls_weighting_details' was created. The value of the
new tag was set to 'w = 1/sigma'.

Automatic conversion script
Id: cif_fix_values 3143 2015-03-26 13:38:13Z robertas 
;
_cod_original_cell_volume 256.083(5)
_cod_original_formula_sum 'Ga As O4'
_cod_database_code 2100674

loop_
_symmetry_equiv_pos_as_xyz
x,y,z
-y,x-y,z
-x+y,-x,z

loop_
_atom_site_type_symbol
_atom_site_label
_atom_site_fract_x
_atom_site_fract_y
_atom_site_fract_z
_atom_site_U_iso_or_equiv
_atom_site_adp_type
_atom_site_occupancy
As AS1 0.00000 0.00000 0.48368 0.020(2) Uiso 1.00000
Ge GE2 0.3610(6) 0.0267(6) 0.505(3) 0.0158(5) Uiso 1.00000
Ga GA3 0.3082(6) 0.3422(11) 0.998(4) 0.0395(10) Uiso 1.00000
As AS4 0.33330 0.66670 0.528(3) 0.054(4) Uiso 1.00000
As AS5 0.66670 0.33330 1.010(4) 0.0101(11) Uiso 1.00000
O O1 0.451(4) 0.229(7) 0.247(6) 0.0202(13) Uiso 1.00000
O O2 0.558(6) 0.112(4) 0.792(6) 0.0202(13) Uiso 1.00000
O O3 0.133(3) 0.552(4) 0.299(5) 0.0202(13) Uiso 1.00000
O O4 0.066(3) 0.182(3) 0.305(4) 0.0202(13) Uiso 1.00000
O O5 0.197(4) 0.438(3) 0.787(4) 0.0202(13) Uiso 1.00000
O O6 0.236(3) 0.134(3) 0.742(5) 0.0202(13) Uiso 1.00000

loop_
_atom_type_symbol
_atom_type_scat_dispersion_real
_atom_type_scat_dispersion_imag
_atom_type_scat_source
As -1.01100 1.00600 International_Tables_for_Crystallography_Vol.C(1991)_Tables_6.1.1.4_and_6.1.1.5
Ge -1.16300 0.88600 International_Tables_for_Crystallography_Vol.C(1991)_Tables_6.1.1.4_and_6.1.1.5
Ga -1.35400 0.77700 International_Tables_for_Crystallography_Vol.C(1991)_Tables_6.1.1.4_and_6.1.1.5
O 0.04700 0.03200 International_Tables_for_Crystallography_Vol.C(1991)_Tables_6.1.1.4_and_6.1.1.5
